data_2202758
loop_
_publ_author_name
'Dai-Xi Li'
'Duan-Jun Xu'
'Yuan-Zhi Xu'

_publ_section_title
;
 Redetermination of bis(dimethylglyoximato-\k^2^<i>N,N</i>')nickel(II)
;
_journal_issue 12
_journal_name_full 'Acta Crystallographica Section E'
_journal_page_first m1094
_journal_page_last m1095
_journal_paper_doi 10.1107/S1600536803024656
_journal_volume 59
_journal_year 2003
_chemical_formula_iupac '[Ni (C4 H7 N2 O2)2]'
_chemical_formula_moiety 'C8 H14 N4 Ni O4'
_chemical_formula_sum 'C8 H14 N4 Ni O4'
_chemical_formula_weight 288.92
_chemical_name_systematic ?
_space_group_IT_number 72
_symmetry_cell_setting orthorhombic
_symmetry_space_group_name_Hall '-I 2 2c'
_symmetry_space_group_name_H-M 'I b a m'
_atom_sites_solution_hydrogens geom
_atom_sites_solution_primary direct
_atom_sites_solution_secondary difmap
_audit_creation_method SHELXL-97
_cell_angle_alpha 90.00
_cell_angle_beta 90.00
_cell_angle_gamma 90.00
_cell_formula_units_Z 4
_cell_length_a 16.5752(17)
_cell_length_b 10.4233(13)
_cell_length_c 6.4744(14)
_cell_measurement_reflns_used 7201
_cell_measurement_temperature 295(2)
_cell_measurement_theta_max 27.4
_cell_measurement_theta_min 2.3
_cell_volume 1118.6(3)
_computing_cell_refinement PROCESS-AUTO
_computing_data_collection 'PROCESS-AUTO (Rigaku, 1998)'
_computing_data_reduction 'CrystalStructure (Rigaku/MSC, 2002)'
_computing_molecular_graphics 'ORTEP-3 for Windows (Farrugia, 1997)'
_computing_publication_material 'WinGX (Farrugia, 1999)'
_computing_structure_refinement 'SHELXL97 (Sheldrick, 1997)'
_computing_structure_solution 'SIR-2 (Altomare et al., 1993)'
_diffrn_ambient_temperature 295(2)
_diffrn_detector_area_resol_mean 10.00
_diffrn_measured_fraction_theta_full 1.00
_diffrn_measured_fraction_theta_max 1.00
_diffrn_measurement_device_type 'Rigaku R-AXIS RAPID'
_diffrn_measurement_method \w
_diffrn_radiation_monochromator graphite
_diffrn_radiation_source 'fine-focus sealed tube'
_diffrn_radiation_type MoK\a
_diffrn_radiation_wavelength 0.71073
_diffrn_reflns_av_R_equivalents 0.028
_diffrn_reflns_av_sigmaI/netI 0.013
_diffrn_reflns_limit_h_max 21
_diffrn_reflns_limit_h_min -21
_diffrn_reflns_limit_k_max 13
_diffrn_reflns_limit_k_min -13
_diffrn_reflns_limit_l_max 8
_diffrn_reflns_limit_l_min -7
_diffrn_reflns_number 4806
_diffrn_reflns_theta_full 27.5
_diffrn_reflns_theta_max 27.5
_diffrn_reflns_theta_min 2.3
_diffrn_standards_decay_% 0
_diffrn_standards_interval_count 0
_diffrn_standards_interval_time 0
_diffrn_standards_number 0
_exptl_absorpt_coefficient_mu 1.745
_exptl_absorpt_correction_T_max 0.840
_exptl_absorpt_correction_T_min 0.590
_exptl_absorpt_correction_type multi-scan
_exptl_absorpt_process_details '(ABSCOR; Higashi, 1995)'
_exptl_crystal_colour brown
_exptl_crystal_density_diffrn 1.716
_exptl_crystal_density_method 'not measured'
_exptl_crystal_description prism
_exptl_crystal_F_000 600
_exptl_crystal_size_max 0.3
_exptl_crystal_size_mid 0.2
_exptl_crystal_size_min 0.1
_refine_diff_density_max 0.35
_refine_diff_density_min -0.29
_refine_ls_extinction_method none
_refine_ls_goodness_of_fit_ref 1.059
_refine_ls_hydrogen_treatment constr
_refine_ls_matrix_type full
_refine_ls_number_parameters 53
_refine_ls_number_reflns 705
_refine_ls_number_restraints 0
_refine_ls_restrained_S_all 1.059
_refine_ls_R_factor_all 0.038
_refine_ls_R_factor_gt 0.034
_refine_ls_shift/su_max 0.000
_refine_ls_shift/su_mean 0.000
_refine_ls_structure_factor_coef Fsqd
_refine_ls_weighting_details 'calc w = 1/[\s^2^(Fo^2^)+(0.0661P)^2^+1.2037P] where P = (Fo^2^+2Fc^2^)/3'
_refine_ls_weighting_scheme calc
_refine_ls_wR_factor_gt 0.100
_refine_ls_wR_factor_ref 0.103
_reflns_number_gt 632
_reflns_number_total 705
_reflns_threshold_expression I>2\s(I)
_cod_data_source_file na6262.cif
_cod_data_source_block I
_cod_depositor_comments
;
The following automatic conversions were performed:
'_symmetry_cell_setting' value 'Orthorhombic' changed to 'orthorhombic'
according to '/home/saulius/struct/CIF-dictionaries/cif_core.dic'
dictionary named 'cif_core.dic' version 2.4.1 from 2010-06-29.

Automatic conversion script
Id: cif_fix_enum 1527 2010-12-29 10:47:43Z saulius 

The following automatic conversions were performed:

'_symmetry_cell_setting' value 'Orthorhombic' changed to
'orthorhombic' according to
/home/saulius/struct/CIF-dictionaries/cif_core.dic dictionary named
'cif_core.dic' version 2.4.1 from 2010-06-29.

Automatic conversion script
Id: cif_fix_values 1715 2011-07-08 13:25:40Z adriana 
;
_cod_database_code 2202758
_cod_database_fobs_code 2202758

loop_
_symmetry_equiv_pos_as_xyz
'x, y, z'
'-x, -y, z'
'x, -y, -z+1/2'
'-x, y, -z+1/2'
'x+1/2, y+1/2, z+1/2'
'-x+1/2, -y+1/2, z+1/2'
'x+1/2, -y+1/2, -z+1'
'-x+1/2, y+1/2, -z+1'
'-x, -y, -z'
'x, y, -z'
'-x, y, z-1/2'
'x, -y, z-1/2'
'-x+1/2, -y+1/2, -z+1/2'
'x+1/2, y+1/2, -z+1/2'
'-x+1/2, y+1/2, z'
'x+1/2, -y+1/2, z'

loop_
_atom_site_label
_atom_site_fract_x
_atom_site_fract_y
_atom_site_fract_z
_atom_site_U_iso_or_equiv
_atom_site_adp_type
_atom_site_calc_flag
_atom_site_refinement_flags
_atom_site_occupancy
_atom_site_disorder_assembly
_atom_site_disorder_group
_atom_site_type_symbol
Ni 0.5000 0.5000 0.5000 0.0362(2) Uani d S 1 . . Ni
N1 0.50997(16) 0.6779(3) 0.5000 0.0418(6) Uani d S 1 . . N
N2 0.61203(19) 0.5078(2) 0.5000 0.0423(6) Uani d S 1 . . N
O1 0.44664(15) 0.7593(3) 0.5000 0.0537(6) Uani d S 1 . . O
O2 0.66005(15) 0.4043(2) 0.5000 0.0517(6) Uani d S 1 . . O
C1 0.6012(3) 0.8624(4) 0.5000 0.0659(11) Uani d S 1 . . C
H1A 0.5518 0.9105 0.5000 0.099 Uiso calc SR 1 . . H
H1B 0.6319 0.8835 0.3789 0.099 Uiso calc PR 0.50 . . H
H1C 0.6319 0.8835 0.6211 0.099 Uiso calc PR 0.50 . . H
C2 0.5826(2) 0.7227(3) 0.5000 0.0469(8) Uani d S 1 . . C
C3 0.6438(2) 0.6210(3) 0.5000 0.0444(7) Uani d S 1 . . C
C4 0.7321(2) 0.6426(4) 0.5000 0.0626(10) Uani d S 1 . . C
H4A 0.7595 0.5614 0.5000 0.094 Uiso calc SR 1 . . H
H4B 0.7471 0.6902 0.6211 0.094 Uiso calc PR 0.50 . . H
H4C 0.7471 0.6902 0.3789 0.094 Uiso calc PR 0.50 . . H
H2 0.6225 0.3309 0.5000 0.080 Uiso d SP 0.50 . . H
H1 0.3951 0.6915 0.5000 0.080 Uiso d SP 0.50 . . H

loop_
_atom_site_aniso_label
_atom_site_aniso_U_11
_atom_site_aniso_U_22
_atom_site_aniso_U_33
_atom_site_aniso_U_12
_atom_site_aniso_U_13
_atom_site_aniso_U_23
Ni 0.0408(3) 0.0358(3) 0.0319(3) 0.0022(2) 0.000 0.000
N1 0.0506(16) 0.0395(14) 0.0353(13) 0.0038(11) 0.000 0.000
N2 0.0458(15) 0.0462(15) 0.0349(13) 0.0051(11) 0.000 0.000
O1 0.0605(15) 0.0409(13) 0.0597(15) 0.0117(11) 0.000 0.000
O2 0.0440(12) 0.0529(14) 0.0582(15) 0.0104(10) 0.000 0.000
C1 0.079(3) 0.046(2) 0.073(3) -0.0117(19) 0.000 0.000
C2 0.061(2) 0.0441(18) 0.0360(15) -0.0069(15) 0.000 0.000
C3 0.0487(17) 0.0509(18) 0.0337(14) -0.0047(15) 0.000 0.000
C4 0.049(2) 0.072(3) 0.067(2) -0.0128(18) 0.000 0.000

loop_
_atom_type_symbol
_atom_type_description
_atom_type_scat_dispersion_real
_atom_type_scat_dispersion_imag
_atom_type_scat_source
C C 0.0033 0.0016 'International Tables Vol C Tables 4.2.6.8 and 6.1.1.4'
H H 0.0000 0.0000 'International Tables Vol C Tables 4.2.6.8 and 6.1.1.4'
N N 0.0061 0.0033 'International Tables Vol C Tables 4.2.6.8 and 6.1.1.4'
O O 0.0106 0.0060 'International Tables Vol C Tables 4.2.6.8 and 6.1.1.4'
Ni Ni 0.3393 1.1124 'International Tables Vol C Tables 4.2.6.8 and 6.1.1.4'

loop_
_geom_angle_atom_site_label_1
_geom_angle_atom_site_label_2
_geom_angle_atom_site_label_3
_geom_angle
N2 Ni N1 82.40(11)
C2 N1 O1 119.8(3)
C2 N1 Ni 116.3(2)
O1 N1 Ni 123.9(2)
C3 N2 O2 119.5(3)
C3 N2 Ni 116.6(2)
O2 N2 Ni 123.9(2)
N1 O1 H1 101.4
N2 O2 H2 104.4
C2 C1 H1A 109.5
C2 C1 H1B 109.5
H1A C1 H1B 109.5
C2 C1 H1C 109.5
H1A C1 H1C 109.5
H1B C1 H1C 109.5
N1 C2 C3 112.5(3)
N1 C2 C1 123.1(4)
C3 C2 C1 124.3(4)
N2 C3 C2 112.2(3)
N2 C3 C4 122.8(3)
C2 C3 C4 125.0(3)
C3 C4 H4A 109.5
C3 C4 H4B 109.5
H4A C4 H4B 109.5
C3 C4 H4C 109.5
H4A C4 H4C 109.5
H4B C4 H4C 109.5

loop_
_geom_bond_atom_site_label_1
_geom_bond_atom_site_label_2
_geom_bond_site_symmetry_2
_geom_bond_distance
_geom_bond_publ_flag
Ni N2 . 1.859(3) y
Ni N1 . 1.861(3) y
N1 C2 . 1.292(5) y
N1 O1 . 1.350(4) y
N2 C3 . 1.292(4) y
N2 O2 . 1.341(4) y
O1 H1 . 1.109 ?
O2 H2 . 0.986 ?
C1 C2 . 1.489(5) ?
C1 H1A . 0.9600 ?
C1 H1B . 0.9600 ?
C1 H1C . 0.9600 ?
C2 C3 . 1.467(5) ?
C3 C4 . 1.482(5) ?
C4 H4A . 0.9600 ?
C4 H4B . 0.9600 ?
C4 H4C . 0.9600 ?

loop_
_geom_hbond_atom_site_label_D
_geom_hbond_atom_site_label_H
_geom_hbond_atom_site_label_A
_geom_hbond_site_symmetry_A
_geom_hbond_distance_DH
_geom_hbond_distance_HA
_geom_hbond_distance_DA
_geom_hbond_angle_DHA
_geom_hbond_publ_flag
O1 H1 O2 9_666 1.11 1.35 2.457(4) 172 y
O2 H2 O1 9_666 0.99 1.48 2.457(4) 169 y
